data_7707515
loop_
_publ_author_name
'Cheung, Wai-Man'
'Chong, Man-Chun'
'Sung, Herman H.-Y.'
'Cheng, Shun-Cheung'
'Williams, Ian D.'
'Ko, Chi-Chiu'
'Leung, Wa-Hung'

_publ_section_title
;
 Synthesis, structure and reactivity of iridium complexes containing a
 bis-cyclometalated tridentate C^N^C ligand.
;
_journal_issue 24
_journal_name_full 'Dalton transactions (Cambridge, England : 2003)'
_journal_page_first 8512
_journal_page_last 8523
_journal_paper_doi 10.1039/d1dt01269j
_journal_volume 50
_journal_year 2021
_chemical_formula_moiety 'C54 H43 Cl Ir P3, 0.5(C H2 Cl2)'
_chemical_formula_sum 'C54.5 H44 Cl2 Ir P3'
_chemical_formula_weight 1054.90
_space_group_crystal_system triclinic
_space_group_IT_number 2
_space_group_name_Hall '-P 1'
_space_group_name_H-M_alt 'P -1'
_atom_sites_solution_hydrogens geom
_atom_sites_solution_primary iterative
_audit_creation_date 2019-02-28
_audit_creation_method
;
Olex2 1.2
(compiled 2017.08.10 svn.r3458 for OlexSys, GUI svn.r5381)
;
_audit_update_record
;
2021-03-25 deposited with the CCDC.	2021-05-27 downloaded from the CCDC.
;
_cell_angle_alpha 76.851(3)
_cell_angle_beta 88.011(3)
_cell_angle_gamma 69.189(4)
_cell_formula_units_Z 2
_cell_length_a 10.7955(5)
_cell_length_b 12.1139(4)
_cell_length_c 18.5808(6)
_cell_measurement_reflns_used 7939
_cell_measurement_temperature 118(20)
_cell_measurement_theta_max 73.3220
_cell_measurement_theta_min 3.9970
_cell_volume 2208.99(16)
_computing_cell_refinement 'CrysAlisPro 1.171.39.46 (Rigaku OD, 2018)'
_computing_data_collection 'CrysAlisPro 1.171.39.46 (Rigaku OD, 2018)'
_computing_data_reduction 'CrysAlisPro 1.171.39.46 (Rigaku OD, 2018)'
_computing_molecular_graphics 'Olex2 (Dolomanov et al., 2009)'
_computing_publication_material 'Olex2 (Dolomanov et al., 2009)'
_computing_structure_refinement 'ShelXL (Sheldrick, 2015)'
_computing_structure_solution 'olex2.solve (Bourhis et al., 2015)'
_diffrn_ambient_environment N~2~
_diffrn_ambient_temperature 118(20)
_diffrn_detector 'CCD plate'
_diffrn_detector_area_resol_mean 10.3577
_diffrn_detector_type Atlas
_diffrn_measured_fraction_theta_full 0.984
_diffrn_measured_fraction_theta_max 0.942
_diffrn_measurement_details
;
List of Runs (angles in degrees, time in seconds):

  # Type    Start    End  Width  t~exp~   \w     \q     \k     \f   Frames
#--------------------------------------------------------------------------
  1  \w     32.00 138.00   1.00    3.00    --  106.99 -30.00 150.00  106
  2  \w    -69.00  31.00   1.00    2.00    --  -40.57  57.00-120.00  100
  3  \w    -74.00  26.00   1.00    2.00    --  -40.57  77.00   0.00  100
  4  \w    -66.00  36.00   1.00    2.00    --  -40.57  37.00 150.00  102
  5  \w     29.00 138.00   1.00    3.00    --  106.99 -30.00   0.00  109
  6  \w     28.00 139.00   1.00    3.00    --  106.99 -77.00 150.00  111
  7  \w     73.00 154.00   1.00    3.00    --  106.99  77.00 -30.00   81
  8  \w     94.00 177.00   1.00    3.00    --  106.99 125.00 150.00   83
  9  \w     32.00 117.00   1.00    3.00    --  106.99-125.00   0.00   85
 10  \w     46.00 109.00   1.00    3.00    --  106.99 -94.00  90.00   63
;
_diffrn_measurement_device 'kappa diffractometer'
_diffrn_measurement_device_type 'SuperNova, Dual, Cu at zero, Atlas'
_diffrn_measurement_method '\w scans'
_diffrn_orient_matrix_type 'CrysAlisPro convention (1999,Acta A55,543-557)'
_diffrn_orient_matrix_UB_11 -0.1404361000
_diffrn_orient_matrix_UB_12 0.0034120000
_diffrn_orient_matrix_UB_13 -0.0162797000
_diffrn_orient_matrix_UB_21 -0.0235246000
_diffrn_orient_matrix_UB_22 -0.0221913000
_diffrn_orient_matrix_UB_23 0.0834642000
_diffrn_orient_matrix_UB_31 -0.0555924000
_diffrn_orient_matrix_UB_32 0.1379934000
_diffrn_orient_matrix_UB_33 -0.0060686000
_diffrn_radiation_monochromator mirror
_diffrn_radiation_probe x-ray
_diffrn_radiation_type CuK\a
_diffrn_radiation_wavelength 1.54184
_diffrn_reflns_av_R_equivalents 0.0274
_diffrn_reflns_av_unetI/netI 0.0430
_diffrn_reflns_Laue_measured_fraction_full 0.984
_diffrn_reflns_Laue_measured_fraction_max 0.942
_diffrn_reflns_limit_h_max 13
_diffrn_reflns_limit_h_min -13
_diffrn_reflns_limit_k_max 14
_diffrn_reflns_limit_k_min -8
_diffrn_reflns_limit_l_max 22
_diffrn_reflns_limit_l_min -22
_diffrn_reflns_number 12789
_diffrn_reflns_point_group_measured_fraction_full 0.984
_diffrn_reflns_point_group_measured_fraction_max 0.942
_diffrn_reflns_theta_full 67.684
_diffrn_reflns_theta_max 73.999
_diffrn_reflns_theta_min 4.012
_diffrn_source 'micro-focus sealed X-ray tube'
_diffrn_source_current 0.80
_diffrn_source_power 0.040
_diffrn_source_target Cu
_diffrn_source_type 'SuperNova (Cu) X-ray Source'
_diffrn_source_voltage 50
_exptl_absorpt_coefficient_mu 8.280
_exptl_absorpt_correction_T_max 1.00000
_exptl_absorpt_correction_T_min 0.64245
_exptl_absorpt_correction_type multi-scan
_exptl_absorpt_process_details
;
CrysAlisPro 1.171.39.46 (Rigaku Oxford Diffraction, 2018)
Empirical absorption correction using spherical harmonics,
 implemented in SCALE3 ABSPACK scaling algorithm.
;
_exptl_crystal_colour colourless
_exptl_crystal_colour_primary colourless
_exptl_crystal_density_diffrn 1.586
_exptl_crystal_description plate
_exptl_crystal_F_000 1054
_exptl_crystal_size_max 0.1
_exptl_crystal_size_mid 0.08
_exptl_crystal_size_min 0.02
_refine_diff_density_max 1.413
_refine_diff_density_min -1.434
_refine_diff_density_rms 0.112
_refine_ls_extinction_method none
_refine_ls_goodness_of_fit_ref 1.026
_refine_ls_hydrogen_treatment constr
_refine_ls_matrix_type full
_refine_ls_number_parameters 559
_refine_ls_number_reflns 8465
_refine_ls_number_restraints 20
_refine_ls_restrained_S_all 1.042
_refine_ls_R_factor_all 0.0325
_refine_ls_R_factor_gt 0.0299
_refine_ls_shift/su_max 0.002
_refine_ls_shift/su_mean 0.000
_refine_ls_structure_factor_coef Fsqd
_refine_ls_weighting_details 'w=1/[\s^2^(Fo^2^)+(0.0430P)^2^+1.9410P] where P=(Fo^2^+2Fc^2^)/3'
_refine_ls_weighting_scheme calc
_refine_ls_wR_factor_gt 0.0758
_refine_ls_wR_factor_ref 0.0775
_reflns_Friedel_coverage 0.000
_reflns_number_gt 7901
_reflns_number_total 8465
_reflns_threshold_expression 'I > 2\s(I)'
_cod_data_source_file d1dt01269j2.cif
_cod_data_source_block wai228cult
_cod_depositor_comments 'Adding full bibliography for 7707513--7707520.cif.'
_cod_original_cell_volume 2208.99(15)
_cod_original_formula_sum 'C54.50 H44 Cl2 Ir P3'
_cod_database_code 7707515
_shelx_shelxl_version_number 2014/7
_shelx_space_group_comment
;
The symmetry employed for this shelxl refinement is uniquely defined
by the following loop, which should always be used as a source of
symmetry information in preference to the above space-group names.
They are only intended as comments.
;
_shelx_estimated_absorpt_t_max 0.852
_shelx_estimated_absorpt_t_min 0.491
_reflns_odcompleteness_completeness 98.61
_reflns_odcompleteness_iscentric 1
_reflns_odcompleteness_theta 66.97
_olex2_refinement_description
;
1. Fixed Uiso
 At 1.2 times of:
  All C(H) groups, All C(H,H) groups
2. Restrained distances
 Cl2S-C1S = Cl1S-C1S
 1.72 with sigma of 0.02
3. Uiso/Uaniso restraints and constraints
Uanis(Cl2S) \\sim Ueq, Uanis(Cl1S) \\sim Ueq, Uanis(C1S) \\sim Ueq: with sigma
of 0.003 and sigma for terminal atoms of 0.002
4. Others
 Fixed Sof: Cl1S(0.5) Cl2S(0.5) C1S(0.5) H1SA(0.5) H1SB(0.5)
5.a Secondary CH2 refined with riding coordinates:
 C1S(H1SA,H1SB)
5.b Aromatic/amide H refined with riding coordinates:
 C3(H3), C4(H4), C5(H5), C6(H6), C12(H12), C13(H13), C14(H14), C15(H15),
 C16(H16), C22(H22), C23(H23), C24(H24), C25(H25), C26(H26), C33(H33), C34(H34),
  C35(H35), C36(H36), C42(H42), C43(H43), C44(H44), C45(H45), C46(H46),
 C52(H52), C53(H53), C54(H54), C55(H55), C56(H56), C62(H62), C63(H63), C64(H64),
  C65(H65), C66(H66), C72(H72), C73(H73), C74(H74), C75(H75), C76(H76),
 C82(H82), C83(H83), C84(H84), C85(H85), C86(H86)
;
_olex2_date_sample_data_collection 2019-02-22
_olex2_submission_special_instructions 'No special instructions were received'
_oxdiff_exptl_absorpt_empirical_details
;
Empirical correction (ABSPACK) includes:
- Absorption correction using spherical harmonics
- Frame scaling
;
_oxdiff_exptl_absorpt_empirical_full_max 1.434
_oxdiff_exptl_absorpt_empirical_full_min 0.787

loop_
_space_group_symop_operation_xyz
'x, y, z'
'-x, -y, -z'

loop_
_atom_site_label
_atom_site_type_symbol
_atom_site_fract_x
_atom_site_fract_y
_atom_site_fract_z
_atom_site_U_iso_or_equiv
_atom_site_adp_type
_atom_site_occupancy
_atom_site_site_symmetry_order
_atom_site_calc_flag
_atom_site_refinement_flags_posn
_atom_site_refinement_flags_adp
_atom_site_refinement_flags_occupancy
_atom_site_disorder_assembly
_atom_site_disorder_group
Ir1 Ir 0.44177(2) 0.39582(2) 0.25975(2) 0.01225(5) Uani 1 1 d . . . . .
Cl1 Cl 0.29544(8) 0.41072(7) 0.36657(4) 0.01860(16) Uani 1 1 d . . . . .
P1 P 0.38858(8) 0.22504(7) 0.24751(5) 0.01418(16) Uani 1 1 d . . . . .
P2 P 0.65426(8) 0.29535(7) 0.32442(5) 0.01380(16) Uani 1 1 d . . . . .
P3 P 0.43752(8) 0.59402(7) 0.24084(4) 0.01314(16) Uani 1 1 d . . . . .
C1 C 0.2580(3) 0.3374(3) 0.18481(19) 0.0176(7) Uani 1 1 d . . . . .
C2 C 0.2891(3) 0.4421(3) 0.18079(18) 0.0161(6) Uani 1 1 d . . . . .
C3 C 0.2105(4) 0.5466(3) 0.1292(2) 0.0213(7) Uani 1 1 d . . . . .
H3 H 0.2275 0.6181 0.1232 0.026 Uiso 1 1 calc R . . . .
C4 C 0.1074(4) 0.5444(3) 0.0869(2) 0.0240(8) Uani 1 1 d . . . . .
H4 H 0.0588 0.6138 0.0520 0.029 Uiso 1 1 calc R . . . .
C5 C 0.0759(4) 0.4401(3) 0.0961(2) 0.0231(7) Uani 1 1 d . . . . .
H5 H 0.0043 0.4410 0.0693 0.028 Uiso 1 1 calc R . . . .
C6 C 0.1526(4) 0.3344(3) 0.1460(2) 0.0206(7) Uani 1 1 d . . . . .
H6 H 0.1335 0.2637 0.1529 0.025 Uiso 1 1 calc R . . . .
C11 C 0.3140(3) 0.1334(3) 0.31266(19) 0.0162(6) Uani 1 1 d . . . . .
C12 C 0.1890(3) 0.1900(3) 0.3387(2) 0.0185(7) Uani 1 1 d . . . . .
H12 H 0.1466 0.2737 0.3237 0.022 Uiso 1 1 calc R . . . .
C13 C 0.1291(4) 0.1210(3) 0.3865(2) 0.0202(7) Uani 1 1 d . . . . .
H13 H 0.0467 0.1587 0.4041 0.024 Uiso 1 1 calc R . . . .
C14 C 0.1907(4) -0.0041(3) 0.4085(2) 0.0208(7) Uani 1 1 d . . . . .
H14 H 0.1492 -0.0499 0.4402 0.025 Uiso 1 1 calc R . . . .
C15 C 0.3141(4) -0.0608(3) 0.3832(2) 0.0219(7) Uani 1 1 d . . . . .
H15 H 0.3553 -0.1447 0.3976 0.026 Uiso 1 1 calc R . . . .
C16 C 0.3761(3) 0.0078(3) 0.33629(19) 0.0187(7) Uani 1 1 d . . . . .
H16 H 0.4599 -0.0302 0.3204 0.022 Uiso 1 1 calc R . . . .
C21 C 0.4875(4) 0.1150(3) 0.19526(19) 0.0187(7) Uani 1 1 d . . . . .
C22 C 0.4217(4) 0.0767(3) 0.1486(2) 0.0218(7) Uani 1 1 d . . . . .
H22 H 0.3296 0.1094 0.1432 0.026 Uiso 1 1 calc R . . . .
C23 C 0.4918(4) -0.0099(3) 0.1097(2) 0.0269(8) Uani 1 1 d . . . . .
H23 H 0.4467 -0.0346 0.0784 0.032 Uiso 1 1 calc R . . . .
C24 C 0.6286(4) -0.0590(3) 0.1178(2) 0.0313(9) Uani 1 1 d . . . . .
H24 H 0.6760 -0.1168 0.0919 0.038 Uiso 1 1 calc R . . . .
C25 C 0.6947(4) -0.0222(4) 0.1641(3) 0.0360(10) Uani 1 1 d . . . . .
H25 H 0.7868 -0.0559 0.1697 0.043 Uiso 1 1 calc R . . . .
C26 C 0.6243(4) 0.0658(3) 0.2029(2) 0.0273(8) Uani 1 1 d . . . . .
H26 H 0.6696 0.0910 0.2337 0.033 Uiso 1 1 calc R . . . .
C31 C 0.7125(3) 0.3025(3) 0.23162(19) 0.0168(6) Uani 1 1 d . . . . .
C32 C 0.5921(3) 0.3561(3) 0.1891(2) 0.0169(7) Uani 1 1 d . . . . .
C33 C 0.5953(4) 0.3704(3) 0.11292(19) 0.0192(7) Uani 1 1 d . . . . .
H33 H 0.5170 0.4057 0.0835 0.023 Uiso 1 1 calc R . . . .
C34 C 0.7178(4) 0.3311(3) 0.0811(2) 0.0240(8) Uani 1 1 d . . . . .
H34 H 0.7203 0.3398 0.0301 0.029 Uiso 1 1 calc R . . . .
C35 C 0.8361(4) 0.2791(3) 0.1240(2) 0.0231(7) Uani 1 1 d . . . . .
H35 H 0.9164 0.2541 0.1014 0.028 Uiso 1 1 calc R . . . .
C36 C 0.8354(4) 0.2641(3) 0.2006(2) 0.0209(7) Uani 1 1 d . . . . .
H36 H 0.9139 0.2298 0.2298 0.025 Uiso 1 1 calc R . . . .
C41 C 0.7011(3) 0.1352(3) 0.37080(19) 0.0164(6) Uani 1 1 d . . . . .
C42 C 0.8327(4) 0.0575(3) 0.3715(2) 0.0204(7) Uani 1 1 d . . . . .
H42 H 0.8952 0.0872 0.3473 0.025 Uiso 1 1 calc R . . . .
C43 C 0.8708(4) -0.0639(3) 0.4082(2) 0.0235(7) Uani 1 1 d . . . . .
H43 H 0.9583 -0.1155 0.4080 0.028 Uiso 1 1 calc R . . . .
C44 C 0.7783(4) -0.1080(3) 0.4449(2) 0.0227(7) Uani 1 1 d . . . . .
H44 H 0.8038 -0.1891 0.4698 0.027 Uiso 1 1 calc R . . . .
C45 C 0.6474(4) -0.0314(3) 0.4446(2) 0.0222(7) Uani 1 1 d . . . . .
H45 H 0.5855 -0.0615 0.4693 0.027 Uiso 1 1 calc R . . . .
C46 C 0.6080(3) 0.0901(3) 0.40763(19) 0.0179(7) Uani 1 1 d . . . . .
H46 H 0.5201 0.1411 0.4074 0.022 Uiso 1 1 calc R . . . .
C51 C 0.7551(3) 0.3383(3) 0.38225(19) 0.0158(6) Uani 1 1 d . . . . .
C52 C 0.8414(4) 0.3983(3) 0.3539(2) 0.0214(7) Uani 1 1 d . . . . .
H52 H 0.8480 0.4205 0.3030 0.026 Uiso 1 1 calc R . . . .
C53 C 0.9175(4) 0.4249(3) 0.4016(2) 0.0275(8) Uani 1 1 d . . . . .
H53 H 0.9760 0.4638 0.3824 0.033 Uiso 1 1 calc R . . . .
C54 C 0.9069(4) 0.3941(3) 0.4773(2) 0.0291(9) Uani 1 1 d . . . . .
H54 H 0.9579 0.4124 0.5089 0.035 Uiso 1 1 calc R . . . .
C55 C 0.8202(4) 0.3357(3) 0.5061(2) 0.0269(8) Uani 1 1 d . . . . .
H55 H 0.8124 0.3154 0.5570 0.032 Uiso 1 1 calc R . . . .
C56 C 0.7451(4) 0.3075(3) 0.4589(2) 0.0198(7) Uani 1 1 d . . . . .
H56 H 0.6875 0.2679 0.4784 0.024 Uiso 1 1 calc R . . . .
C61 C 0.5087(4) 0.6437(3) 0.15443(19) 0.0169(7) Uani 1 1 d . . . . .
C62 C 0.6468(4) 0.5987(3) 0.1501(2) 0.0216(7) Uani 1 1 d . . . . .
H62 H 0.7003 0.5503 0.1919 0.026 Uiso 1 1 calc R . . . .
C63 C 0.7044(4) 0.6261(3) 0.0836(2) 0.0270(8) Uani 1 1 d . . . . .
H63 H 0.7962 0.5963 0.0811 0.032 Uiso 1 1 calc R . . . .
C64 C 0.6253(4) 0.6976(4) 0.0211(2) 0.0289(9) Uani 1 1 d . . . . .
H64 H 0.6641 0.7144 -0.0235 0.035 Uiso 1 1 calc R . . . .
C65 C 0.4894(4) 0.7441(3) 0.0247(2) 0.0256(8) Uani 1 1 d . . . . .
H65 H 0.4368 0.7930 -0.0174 0.031 Uiso 1 1 calc R . . . .
C66 C 0.4308(4) 0.7181(3) 0.09094(19) 0.0197(7) Uani 1 1 d . . . . .
H66 H 0.3391 0.7503 0.0932 0.024 Uiso 1 1 calc R . . . .
C71 C 0.5243(3) 0.6288(3) 0.31049(18) 0.0152(6) Uani 1 1 d . . . . .
C72 C 0.5997(4) 0.7035(3) 0.29416(19) 0.0185(7) Uani 1 1 d . . . . .
H72 H 0.6114 0.7361 0.2452 0.022 Uiso 1 1 calc R . . . .
C73 C 0.6572(4) 0.7290(3) 0.3512(2) 0.0215(7) Uani 1 1 d . . . . .
H73 H 0.7079 0.7781 0.3402 0.026 Uiso 1 1 calc R . . . .
C74 C 0.6393(4) 0.6813(3) 0.4243(2) 0.0210(7) Uani 1 1 d . . . . .
H74 H 0.6790 0.6974 0.4624 0.025 Uiso 1 1 calc R . . . .
C75 C 0.5621(4) 0.6098(3) 0.44040(19) 0.0187(7) Uani 1 1 d . . . . .
H75 H 0.5485 0.5792 0.4895 0.022 Uiso 1 1 calc R . . . .
C76 C 0.5047(3) 0.5832(3) 0.38390(19) 0.0171(7) Uani 1 1 d . . . . .
H76 H 0.4531 0.5348 0.3952 0.020 Uiso 1 1 calc R . . . .
C81 C 0.2754(3) 0.7158(3) 0.23830(18) 0.0171(7) Uani 1 1 d . . . . .
C82 C 0.2704(4) 0.8359(3) 0.2232(2) 0.0227(7) Uani 1 1 d . . . . .
H82 H 0.3476 0.8525 0.2124 0.027 Uiso 1 1 calc R . . . .
C83 C 0.1517(4) 0.9301(3) 0.2241(2) 0.0270(8) Uani 1 1 d . . . . .
H83 H 0.1491 1.0097 0.2134 0.032 Uiso 1 1 calc R . . . .
C84 C 0.0371(4) 0.9059(3) 0.2410(2) 0.0280(8) Uani 1 1 d . . . . .
H84 H -0.0429 0.9693 0.2412 0.034 Uiso 1 1 calc R . . . .
C85 C 0.0409(4) 0.7874(4) 0.2576(2) 0.0291(8) Uani 1 1 d . . . . .
H85 H -0.0363 0.7712 0.2695 0.035 Uiso 1 1 calc R . . . .
C86 C 0.1604(4) 0.6921(3) 0.2564(2) 0.0229(7) Uani 1 1 d . . . . .
H86 H 0.1628 0.6125 0.2678 0.027 Uiso 1 1 calc R . . . .
Cl1S Cl -0.0036(7) 1.1142(6) -0.0351(4) 0.138(2) Uani 0.5 1 d D U P A -1
Cl2S Cl -0.1140(7) 0.9214(6) -0.0165(4) 0.141(2) Uani 0.5 1 d D U P A -1
C1S C -0.075(2) 1.025(2) 0.0142(13) 0.147(9) Uani 0.5 1 d D U P A -1
H1SA H -0.1564 1.0780 0.0300 0.177 Uiso 0.5 1 calc R . P A -1
H1SB H -0.0179 0.9816 0.0585 0.177 Uiso 0.5 1 calc R . P A -1

loop_
_atom_site_aniso_label
_atom_site_aniso_U_11
_atom_site_aniso_U_22
_atom_site_aniso_U_33
_atom_site_aniso_U_23
_atom_site_aniso_U_13
_atom_site_aniso_U_12
Ir1 0.01156(8) 0.01090(8) 0.01308(8) -0.00077(5) -0.00176(5) -0.00358(5)
Cl1 0.0194(4) 0.0203(4) 0.0176(4) -0.0046(3) 0.0030(3) -0.0089(3)
P1 0.0135(4) 0.0113(4) 0.0167(4) -0.0013(3) -0.0026(3) -0.0041(3)
P2 0.0115(4) 0.0124(4) 0.0161(4) -0.0015(3) -0.0022(3) -0.0034(3)
P3 0.0132(4) 0.0108(4) 0.0139(4) -0.0009(3) -0.0005(3) -0.0037(3)
C1 0.0162(16) 0.0141(15) 0.0188(16) 0.0000(12) -0.0023(13) -0.0029(13)
C2 0.0159(16) 0.0165(15) 0.0145(15) -0.0011(12) -0.0030(12) -0.0052(13)
C3 0.0252(18) 0.0163(16) 0.0208(17) 0.0007(13) -0.0050(14) -0.0077(14)
C4 0.0229(18) 0.0200(17) 0.0235(18) 0.0023(14) -0.0104(15) -0.0044(14)
C5 0.0179(17) 0.0264(18) 0.0227(18) -0.0012(14) -0.0091(14) -0.0070(14)
C6 0.0193(17) 0.0194(17) 0.0234(18) -0.0035(14) -0.0018(14) -0.0076(14)
C11 0.0165(16) 0.0155(15) 0.0175(16) -0.0017(12) -0.0033(13) -0.0077(13)
C12 0.0153(16) 0.0151(16) 0.0222(17) -0.0009(13) -0.0050(13) -0.0036(13)
C13 0.0160(16) 0.0220(17) 0.0235(18) -0.0056(14) -0.0003(13) -0.0074(14)
C14 0.0223(17) 0.0212(17) 0.0201(17) 0.0023(13) -0.0026(14) -0.0132(14)
C15 0.0254(19) 0.0153(16) 0.0231(18) -0.0009(13) -0.0043(14) -0.0068(14)
C16 0.0168(16) 0.0184(16) 0.0194(16) -0.0037(13) -0.0025(13) -0.0045(13)
C21 0.0242(18) 0.0137(15) 0.0186(16) -0.0023(13) 0.0001(14) -0.0082(14)
C22 0.0241(18) 0.0204(17) 0.0236(18) -0.0057(14) -0.0002(14) -0.0105(15)
C23 0.037(2) 0.0237(18) 0.0235(19) -0.0081(15) 0.0011(16) -0.0138(17)
C24 0.038(2) 0.0195(18) 0.037(2) -0.0159(16) 0.0044(18) -0.0054(16)
C25 0.021(2) 0.027(2) 0.058(3) -0.022(2) -0.0048(19) 0.0011(16)
C26 0.0202(19) 0.0243(19) 0.038(2) -0.0151(16) -0.0047(16) -0.0029(15)
C31 0.0182(16) 0.0148(15) 0.0186(16) -0.0044(12) 0.0007(13) -0.0068(13)
C32 0.0147(16) 0.0130(15) 0.0230(17) -0.0047(13) -0.0018(13) -0.0043(12)
C33 0.0214(17) 0.0180(16) 0.0186(17) -0.0040(13) -0.0007(13) -0.0076(14)
C34 0.030(2) 0.0306(19) 0.0178(17) -0.0095(15) 0.0058(15) -0.0158(16)
C35 0.0194(17) 0.0263(18) 0.0292(19) -0.0124(15) 0.0100(15) -0.0118(15)
C36 0.0160(16) 0.0198(17) 0.0270(19) -0.0065(14) 0.0008(14) -0.0057(13)
C41 0.0178(16) 0.0146(15) 0.0171(16) -0.0026(12) -0.0033(13) -0.0063(13)
C42 0.0167(17) 0.0169(16) 0.0264(18) -0.0040(14) -0.0023(14) -0.0048(13)
C43 0.0185(17) 0.0160(16) 0.032(2) -0.0053(14) -0.0065(15) -0.0011(14)
C44 0.0269(19) 0.0151(16) 0.0246(18) -0.0004(13) -0.0083(15) -0.0075(14)
C45 0.0253(18) 0.0204(17) 0.0229(18) -0.0021(14) -0.0047(14) -0.0118(15)
C46 0.0163(16) 0.0189(16) 0.0184(16) -0.0027(13) -0.0020(13) -0.0068(13)
C51 0.0123(15) 0.0116(14) 0.0199(16) -0.0031(12) -0.0057(12) 0.0002(12)
C52 0.0202(17) 0.0152(16) 0.0279(19) -0.0046(14) -0.0028(14) -0.0052(14)
C53 0.0215(18) 0.0190(17) 0.044(2) -0.0096(16) -0.0047(17) -0.0073(15)
C54 0.031(2) 0.0177(17) 0.038(2) -0.0092(16) -0.0189(17) -0.0042(15)
C55 0.034(2) 0.0169(17) 0.0233(19) -0.0045(14) -0.0099(16) -0.0003(15)
C56 0.0195(17) 0.0136(15) 0.0214(17) -0.0017(13) -0.0045(14) -0.0011(13)
C61 0.0212(17) 0.0118(15) 0.0180(16) -0.0022(12) 0.0021(13) -0.0073(13)
C62 0.0219(18) 0.0145(16) 0.0260(19) -0.0011(13) 0.0036(14) -0.0061(14)
C63 0.029(2) 0.0200(18) 0.034(2) -0.0100(15) 0.0122(17) -0.0100(15)
C64 0.046(2) 0.0260(19) 0.0218(19) -0.0100(15) 0.0139(17) -0.0193(18)
C65 0.044(2) 0.0226(18) 0.0149(17) -0.0018(14) -0.0026(16) -0.0186(17)
C66 0.0258(18) 0.0157(16) 0.0190(17) -0.0030(13) -0.0026(14) -0.0093(14)
C71 0.0146(15) 0.0106(14) 0.0171(16) -0.0021(12) -0.0024(12) -0.0008(12)
C72 0.0213(17) 0.0155(16) 0.0184(16) -0.0027(13) -0.0006(13) -0.0067(13)
C73 0.0216(18) 0.0172(16) 0.0281(19) -0.0051(14) -0.0016(14) -0.0095(14)
C74 0.0228(18) 0.0160(16) 0.0232(18) -0.0068(13) -0.0066(14) -0.0038(14)
C75 0.0227(17) 0.0160(16) 0.0151(16) -0.0011(12) -0.0012(13) -0.0054(13)
C76 0.0197(16) 0.0119(15) 0.0188(16) -0.0014(12) -0.0013(13) -0.0057(13)
C81 0.0168(16) 0.0181(16) 0.0139(15) -0.0033(12) -0.0024(12) -0.0032(13)
C82 0.0206(18) 0.0180(17) 0.0278(19) -0.0067(14) 0.0005(14) -0.0039(14)
C83 0.0254(19) 0.0191(17) 0.036(2) -0.0112(16) -0.0037(16) -0.0036(15)
C84 0.0190(18) 0.0228(18) 0.034(2) -0.0122(16) -0.0014(15) 0.0055(15)
C85 0.0154(18) 0.033(2) 0.035(2) -0.0097(17) 0.0053(15) -0.0034(16)
C86 0.0200(18) 0.0197(17) 0.0247(18) -0.0017(14) -0.0007(14) -0.0041(14)
Cl1S 0.150(3) 0.128(3) 0.132(3) -0.0379(18) 0.0124(18) -0.0414(18)
Cl2S 0.135(3) 0.145(3) 0.131(3) -0.0341(18) 0.0238(18) -0.0362(18)
C1S 0.147(10) 0.144(10) 0.151(10) -0.030(4) 0.010(3) -0.053(4)

loop_
_atom_type_symbol
_atom_type_description
_atom_type_scat_dispersion_real
_atom_type_scat_dispersion_imag
_atom_type_scat_source
C C 0.0181 0.0091 'International Tables Vol C Tables 4.2.6.8 and 6.1.1.4'
H H 0.0000 0.0000 'International Tables Vol C Tables 4.2.6.8 and 6.1.1.4'
Cl Cl 0.3639 0.7018 'International Tables Vol C Tables 4.2.6.8 and 6.1.1.4'
Ir Ir -4.7710 6.5667 'International Tables Vol C Tables 4.2.6.8 and 6.1.1.4'
P P 0.2955 0.4335 'International Tables Vol C Tables 4.2.6.8 and 6.1.1.4'

loop_
_geom_angle_atom_site_label_1
_geom_angle_atom_site_label_2
_geom_angle_atom_site_label_3
_geom_angle
_geom_angle_site_symmetry_1
_geom_angle_site_symmetry_3
_geom_angle_publ_flag
P1 Ir1 Cl1 87.73(3) . . ?
P1 Ir1 P2 100.61(3) . . ?
P2 Ir1 Cl1 100.01(3) . . ?
P3 Ir1 Cl1 94.51(3) . . ?
P3 Ir1 P1 160.86(3) . . ?
P3 Ir1 P2 97.72(3) . . ?
C2 Ir1 Cl1 95.18(10) . . ?
C2 Ir1 P1 67.28(9) . . ?
C2 Ir1 P2 160.24(10) . . ?
C2 Ir1 P3 93.58(9) . . ?
C32 Ir1 Cl1 167.47(10) . . ?
C32 Ir1 P1 90.88(9) . . ?
C32 Ir1 P2 68.01(10) . . ?
C32 Ir1 P3 90.88(9) . . ?
C32 Ir1 C2 95.77(13) . . ?
C1 P1 Ir1 83.72(11) . . ?
C1 P1 C11 107.43(16) . . ?
C1 P1 C21 106.70(16) . . ?
C11 P1 Ir1 129.58(11) . . ?
C11 P1 C21 101.15(16) . . ?
C21 P1 Ir1 122.98(12) . . ?
C31 P2 Ir1 82.74(11) . . ?
C31 P2 C41 107.39(15) . . ?
C31 P2 C51 111.22(16) . . ?
C41 P2 Ir1 118.38(11) . . ?
C41 P2 C51 98.80(15) . . ?
C51 P2 Ir1 134.76(11) . . ?
C61 P3 Ir1 113.38(11) . . ?
C61 P3 C71 103.58(16) . . ?
C61 P3 C81 103.82(16) . . ?
C71 P3 Ir1 117.47(10) . . ?
C71 P3 C81 98.58(15) . . ?
C81 P3 Ir1 117.80(11) . . ?
C2 C1 P1 101.4(2) . . ?
C6 C1 P1 134.1(3) . . ?
C6 C1 C2 124.5(3) . . ?
C1 C2 Ir1 107.0(2) . . ?
C3 C2 Ir1 137.5(3) . . ?
C3 C2 C1 115.5(3) . . ?
C4 C3 C2 120.9(3) . . ?
C5 C4 C3 121.2(3) . . ?
C6 C5 C4 119.4(3) . . ?
C1 C6 C5 118.2(3) . . ?
C12 C11 P1 119.2(3) . . ?
C16 C11 P1 121.8(3) . . ?
C16 C11 C12 119.0(3) . . ?
C13 C12 C11 119.8(3) . . ?
C12 C13 C14 120.6(3) . . ?
C15 C14 C13 120.0(3) . . ?
C14 C15 C16 119.8(3) . . ?
C15 C16 C11 120.7(3) . . ?
C22 C21 P1 118.6(3) . . ?
C26 C21 P1 122.2(3) . . ?
C26 C21 C22 119.1(3) . . ?
C21 C22 C23 120.9(4) . . ?
C24 C23 C22 119.6(4) . . ?
C25 C24 C23 119.9(4) . . ?
C24 C25 C26 120.5(4) . . ?
C21 C26 C25 119.8(4) . . ?
C32 C31 P2 101.3(2) . . ?
C36 C31 P2 135.8(3) . . ?
C36 C31 C32 122.8(3) . . ?
C31 C32 Ir1 107.8(2) . . ?
C33 C32 Ir1 133.4(3) . . ?
C33 C32 C31 118.8(3) . . ?
C32 C33 C34 119.0(3) . . ?
C35 C34 C33 121.5(3) . . ?
C34 C35 C36 120.5(3) . . ?
C35 C36 C31 117.4(3) . . ?
C42 C41 P2 119.6(3) . . ?
C46 C41 P2 120.9(3) . . ?
C46 C41 C42 119.5(3) . . ?
C43 C42 C41 120.4(3) . . ?
C44 C43 C42 119.9(3) . . ?
C43 C44 C45 120.1(3) . . ?
C44 C45 C46 120.5(3) . . ?
C45 C46 C41 119.7(3) . . ?
C52 C51 P2 123.5(3) . . ?
C52 C51 C56 119.0(3) . . ?
C56 C51 P2 117.5(3) . . ?
C53 C52 C51 120.1(4) . . ?
C54 C53 C52 120.4(4) . . ?
C53 C54 C55 120.0(3) . . ?
C56 C55 C54 119.9(4) . . ?
C55 C56 C51 120.5(4) . . ?
C62 C61 P3 118.5(3) . . ?
C66 C61 P3 122.7(3) . . ?
C66 C61 C62 118.6(3) . . ?
C63 C62 C61 120.4(4) . . ?
C64 C63 C62 120.1(4) . . ?
C65 C64 C63 120.4(4) . . ?
C64 C65 C66 120.1(4) . . ?
C65 C66 C61 120.5(4) . . ?
C72 C71 P3 124.2(3) . . ?
C76 C71 P3 116.2(3) . . ?
C76 C71 C72 119.4(3) . . ?
C73 C72 C71 120.0(3) . . ?
C74 C73 C72 120.2(3) . . ?
C75 C74 C73 119.7(3) . . ?
C74 C75 C76 120.5(3) . . ?
C71 C76 C75 120.1(3) . . ?
C82 C81 P3 118.5(3) . . ?
C86 C81 P3 122.3(3) . . ?
C86 C81 C82 119.1(3) . . ?
C83 C82 C81 120.6(4) . . ?
C84 C83 C82 120.0(4) . . ?
C83 C84 C85 120.1(3) . . ?
C84 C85 C86 120.1(4) . . ?
C81 C86 C85 120.2(4) . . ?
Cl1S C1S Cl2S 124.2(14) . . ?

loop_
_geom_bond_atom_site_label_1
_geom_bond_atom_site_label_2
_geom_bond_distance
_geom_bond_site_symmetry_2
_geom_bond_publ_flag
Ir1 Cl1 2.4921(8) . ?
Ir1 P1 2.3935(8) . ?
Ir1 P2 2.3937(8) . ?
Ir1 P3 2.3300(8) . ?
Ir1 C2 2.079(3) . ?
Ir1 C32 2.044(4) . ?
P1 C1 1.796(3) . ?
P1 C11 1.817(3) . ?
P1 C21 1.835(4) . ?
P2 C31 1.809(4) . ?
P2 C41 1.826(3) . ?
P2 C51 1.830(3) . ?
P3 C61 1.826(3) . ?
P3 C71 1.828(3) . ?
P3 C81 1.839(3) . ?
C1 C2 1.409(5) . ?
C1 C6 1.384(5) . ?
C2 C3 1.408(5) . ?
C3 C4 1.395(5) . ?
C4 C5 1.395(5) . ?
C5 C6 1.394(5) . ?
C11 C12 1.404(5) . ?
C11 C16 1.396(5) . ?
C12 C13 1.383(5) . ?
C13 C14 1.388(5) . ?
C14 C15 1.386(5) . ?
C15 C16 1.387(5) . ?
C21 C22 1.390(5) . ?
C21 C26 1.381(5) . ?
C22 C23 1.392(5) . ?
C23 C24 1.381(6) . ?
C24 C25 1.375(6) . ?
C25 C26 1.404(5) . ?
C31 C32 1.405(5) . ?
C31 C36 1.393(5) . ?
C32 C33 1.386(5) . ?
C33 C34 1.397(5) . ?
C34 C35 1.391(5) . ?
C35 C36 1.392(5) . ?
C41 C42 1.397(5) . ?
C41 C46 1.396(5) . ?
C42 C43 1.390(5) . ?
C43 C44 1.383(5) . ?
C44 C45 1.387(5) . ?
C45 C46 1.391(5) . ?
C51 C52 1.394(5) . ?
C51 C56 1.399(5) . ?
C52 C53 1.391(5) . ?
C53 C54 1.382(6) . ?
C54 C55 1.389(6) . ?
C55 C56 1.387(5) . ?
C61 C62 1.401(5) . ?
C61 C66 1.399(5) . ?
C62 C63 1.388(5) . ?
C63 C64 1.384(6) . ?
C64 C65 1.377(6) . ?
C65 C66 1.388(5) . ?
C71 C72 1.398(5) . ?
C71 C76 1.389(5) . ?
C72 C73 1.391(5) . ?
C73 C74 1.386(5) . ?
C74 C75 1.383(5) . ?
C75 C76 1.390(5) . ?
C81 C82 1.399(5) . ?
C81 C86 1.384(5) . ?
C82 C83 1.384(5) . ?
C83 C84 1.380(6) . ?
C84 C85 1.384(6) . ?
C85 C86 1.397(5) . ?
Cl1S C1S 1.638(15) . ?
Cl2S C1S 1.675(16) . ?
